data_7028285
loop_
_publ_author_name
'Zhang, Zhi-Hui'
'Zhang, Qing-Qing'
'Feng, Sheng'
'Hu, Zhao-Jian'
'Chen, Sheng-Chun'
'Chen, Qun'
'He, Ming-Yang'

_publ_section_title
;
 Fluorinated metal-organic frameworks of
 1,4-bis(1,2,4-triazol-1-ylmethyl)-2,3,5,6-tetrafluorobenzene: synergistic
 interactions of ligand isomerism and counteranions.
;
_journal_issue 2
_journal_name_full 'Dalton transactions (Cambridge, England : 2003)'
_journal_page_first 646
_journal_page_last 655
_journal_paper_doi 10.1039/c3dt52211c
_journal_volume 43
_journal_year 2014
_chemical_formula_moiety 'C24 H16 Cl2 F8 Mn N12'
_chemical_formula_sum 'C24 H16 Cl2 F8 Mn N12'
_chemical_formula_weight 750.33
_chemical_name_systematic
; 
 ? 
;
_space_group_IT_number 15
_symmetry_cell_setting monoclinic
_symmetry_space_group_name_Hall '-C 2yc'
_symmetry_space_group_name_H-M 'C 1 2/c 1'
_atom_sites_solution_hydrogens geom
_atom_sites_solution_primary direct
_atom_sites_solution_secondary difmap
_audit_creation_method SHELXL-97
_cell_angle_alpha 90.00
_cell_angle_beta 106.9430(10)
_cell_angle_gamma 90.00
_cell_formula_units_Z 4
_cell_length_a 26.5360(11)
_cell_length_b 14.4560(6)
_cell_length_c 8.0914(4)
_cell_measurement_reflns_used 4641
_cell_measurement_temperature 296(2)
_cell_measurement_theta_max 26.45
_cell_measurement_theta_min 2.79
_cell_volume 2969.2(2)
_computing_cell_refinement 'Bruker SMART'
_computing_data_collection 'Bruker SMART'
_computing_data_reduction 'Bruker SAINT'
_computing_molecular_graphics 'Bruker SHELXTL'
_computing_publication_material 'Bruker SHELXTL'
_computing_structure_refinement 'SHELXL-97 (Sheldrick, 1997)'
_computing_structure_solution 'SHELXS-97 (Sheldrick, 1990)'
_diffrn_ambient_temperature 296(2)
_diffrn_measured_fraction_theta_full 0.996
_diffrn_measured_fraction_theta_max 0.996
_diffrn_measurement_device_type 'CCD area detector'
_diffrn_measurement_method 'phi and omega scans'
_diffrn_radiation_monochromator graphite
_diffrn_radiation_source 'fine-focus sealed tube'
_diffrn_radiation_type MoK\a
_diffrn_radiation_wavelength 0.71073
_diffrn_reflns_av_R_equivalents 0.0327
_diffrn_reflns_av_sigmaI/netI 0.0269
_diffrn_reflns_limit_h_max 34
_diffrn_reflns_limit_h_min -34
_diffrn_reflns_limit_k_max 18
_diffrn_reflns_limit_k_min -18
_diffrn_reflns_limit_l_max 8
_diffrn_reflns_limit_l_min -10
_diffrn_reflns_number 16458
_diffrn_reflns_theta_full 27.32
_diffrn_reflns_theta_max 27.32
_diffrn_reflns_theta_min 1.60
_exptl_absorpt_coefficient_mu 0.715
_exptl_absorpt_correction_T_max 0.8359
_exptl_absorpt_correction_T_min 0.8248
_exptl_absorpt_correction_type multi-scan
_exptl_absorpt_process_details sadabs
_exptl_crystal_colour colorless
_exptl_crystal_density_diffrn 1.679
_exptl_crystal_density_method 'not measured'
_exptl_crystal_description block
_exptl_crystal_F_000 1500
_exptl_crystal_size_max 0.28
_exptl_crystal_size_mid 0.26
_exptl_crystal_size_min 0.26
_refine_diff_density_max 0.245
_refine_diff_density_min -0.209
_refine_diff_density_rms 0.049
_refine_ls_extinction_method none
_refine_ls_goodness_of_fit_ref 1.053
_refine_ls_hydrogen_treatment constr
_refine_ls_matrix_type full
_refine_ls_number_parameters 214
_refine_ls_number_reflns 3351
_refine_ls_number_restraints 1
_refine_ls_restrained_S_all 1.054
_refine_ls_R_factor_all 0.0444
_refine_ls_R_factor_gt 0.0306
_refine_ls_shift/su_max 0.001
_refine_ls_shift/su_mean 0.000
_refine_ls_structure_factor_coef Fsqd
_refine_ls_weighting_details 'calc w=1/[\s^2^(Fo^2^)+(0.0452P)^2^+1.2215P] where P=(Fo^2^+2Fc^2^)/3'
_refine_ls_weighting_scheme calc
_refine_ls_wR_factor_gt 0.0811
_refine_ls_wR_factor_ref 0.0883
_reflns_number_gt 2679
_reflns_number_total 3351
_reflns_threshold_expression >2sigma(I)
_cod_data_source_file c3dt52211c.txt
_cod_data_source_block 1
_cod_depositor_comments
;
The following automatic conversions were performed:

'_symmetry_cell_setting' value 'Monoclinic' changed to 'monoclinic'
according to
/usr/data/users/saulius/automatic-downloads/current/RSC/lib/dictionaries/cif_core.dic
dictionary named 'cif_core.dic' version 2.4.2 from 2011-04-26.

Automatic conversion script
Id: cif_fix_values 2281 2013-09-26 08:29:07Z andrius 
;
_cod_original_sg_symbol_H-M C2/c
_cod_database_code 7028285

loop_
_symmetry_equiv_pos_as_xyz
'x, y, z'
'-x, y, -z+1/2'
'x+1/2, y+1/2, z'
'-x+1/2, y+1/2, -z+1/2'
'-x, -y, -z'
'x, -y, z-1/2'
'-x+1/2, -y+1/2, -z'
'x+1/2, -y+1/2, z-1/2'

loop_
_atom_site_label
_atom_site_type_symbol
_atom_site_fract_x
_atom_site_fract_y
_atom_site_fract_z
_atom_site_U_iso_or_equiv
_atom_site_adp_type
_atom_site_occupancy
_atom_site_symmetry_multiplicity
_atom_site_calc_flag
_atom_site_refinement_flags
Mn1 Mn 0.7500 0.2500 0.5000 0.02719(11) Uani 1 2 d SU
C1 C 0.69392(8) 0.05790(14) 0.5677(3) 0.0422(5) Uani 1 1 d .
H1 H 0.7176 0.0224 0.5300 0.051 Uiso 1 1 calc R
C2 C 0.65448(8) 0.17302(14) 0.6256(3) 0.0393(5) Uani 1 1 d .
H2 H 0.6436 0.2330 0.6388 0.047 Uiso 1 1 calc R
C3 C 0.59026(8) 0.08744(16) 0.7454(3) 0.0418(5) Uani 1 1 d .
H3A H 0.5802 0.1479 0.7769 0.050 Uiso 1 1 calc R
H3B H 0.6018 0.0503 0.8495 0.050 Uiso 1 1 calc R
C4 C 0.54349(7) 0.04193(14) 0.6192(2) 0.0338(4) Uani 1 1 d .
C5 C 0.50607(8) 0.09332(13) 0.5015(3) 0.0367(5) Uani 1 1 d .
C6 C 0.46354(7) 0.05294(14) 0.3841(3) 0.0351(4) Uani 1 1 d .
C7 C 0.83380(9) 0.28060(15) 0.8783(3) 0.0469(5) Uani 1 1 d .
H7 H 0.8302 0.3441 0.8600 0.056 Uiso 1 1 calc R
C8 C 0.82373(8) 0.13915(13) 0.8376(3) 0.0376(4) Uani 1 1 d .
H8 H 0.8128 0.0813 0.7901 0.045 Uiso 1 1 calc R
C9 C 0.88494(7) 0.08650(13) 1.1226(3) 0.0364(4) Uani 1 1 d .
H9A H 0.8778 0.0245 1.0758 0.044 Uiso 1 1 calc R
H9B H 0.8705 0.0914 1.2195 0.044 Uiso 1 1 calc R
C10 C 0.94404(7) 0.10077(12) 1.1868(2) 0.0318(4) Uani 1 1 d .
C11 C 0.97547(8) 0.10323(13) 1.0772(2) 0.0341(4) Uani 1 1 d .
C12 C 0.97024(8) 0.10423(13) 1.3613(3) 0.0342(4) Uani 1 1 d .
Cl1 Cl 0.70915(2) 0.38618(3) 0.62174(8) 0.04287(14) Uani 1 1 d U
F1 F 0.51135(6) 0.18574(8) 0.4994(2) 0.0625(4) Uani 1 1 d .
F2 F 0.42893(5) 0.10638(9) 0.2703(2) 0.0574(4) Uani 1 1 d .
F3 F 0.95290(5) 0.10141(9) 0.90515(15) 0.0492(3) Uani 1 1 d .
F4 F 0.94246(5) 0.10456(9) 1.47660(16) 0.0504(3) Uani 1 1 d .
N1 N 0.69330(6) 0.15105(11) 0.5612(2) 0.0347(4) Uani 1 1 d .
N2 N 0.65829(7) 0.02130(12) 0.6317(3) 0.0458(4) Uani 1 1 d .
N3 N 0.63337(6) 0.09716(11) 0.6686(2) 0.0345(4) Uani 1 1 d .
N4 N 0.80680(6) 0.21864(11) 0.7620(2) 0.0363(4) Uani 1 1 d .
N5 N 0.86566(8) 0.24493(11) 1.0194(3) 0.0501(5) Uani 1 1 d .
N6 N 0.85844(6) 0.15290(10) 0.9906(2) 0.0325(3) Uani 1 1 d .

loop_
_atom_site_aniso_label
_atom_site_aniso_U_11
_atom_site_aniso_U_22
_atom_site_aniso_U_33
_atom_site_aniso_U_23
_atom_site_aniso_U_13
_atom_site_aniso_U_12
Mn1 0.02173(19) 0.0297(2) 0.0293(2) 0.00122(16) 0.00618(15) -0.00371(15)
C1 0.0343(10) 0.0352(11) 0.0610(14) -0.0002(10) 0.0198(10) -0.0024(8)
C2 0.0353(10) 0.0359(10) 0.0506(13) -0.0089(9) 0.0187(10) -0.0107(8)
C3 0.0365(11) 0.0564(13) 0.0363(11) -0.0149(9) 0.0163(9) -0.0201(9)
C4 0.0296(9) 0.0413(11) 0.0351(10) -0.0119(8) 0.0165(8) -0.0142(8)
C5 0.0384(10) 0.0289(9) 0.0491(12) -0.0096(8) 0.0225(10) -0.0119(8)
C6 0.0304(9) 0.0394(11) 0.0383(11) 0.0009(8) 0.0144(9) -0.0037(8)
C7 0.0584(14) 0.0278(10) 0.0436(13) -0.0021(9) -0.0022(11) -0.0001(9)
C8 0.0337(10) 0.0307(10) 0.0400(11) -0.0065(8) -0.0024(9) -0.0003(8)
C9 0.0332(10) 0.0342(10) 0.0390(11) 0.0039(8) 0.0062(9) 0.0011(8)
C10 0.0313(9) 0.0291(9) 0.0315(10) 0.0011(7) 0.0038(8) 0.0001(7)
C11 0.0358(10) 0.0356(10) 0.0260(9) 0.0001(8) 0.0014(8) 0.0021(8)
C12 0.0368(10) 0.0342(10) 0.0323(10) 0.0008(8) 0.0112(8) 0.0008(8)
Cl1 0.0416(3) 0.0361(3) 0.0564(3) -0.0065(2) 0.0228(2) 0.0004(2)
F1 0.0657(9) 0.0286(6) 0.0929(11) -0.0070(7) 0.0224(8) -0.0138(6)
F2 0.0448(7) 0.0585(8) 0.0651(9) 0.0134(7) 0.0103(7) 0.0010(6)
F3 0.0443(7) 0.0712(9) 0.0272(6) 0.0008(6) 0.0026(5) 0.0025(6)
F4 0.0435(7) 0.0737(9) 0.0372(7) 0.0015(6) 0.0166(6) 0.0014(6)
N1 0.0290(8) 0.0352(8) 0.0418(9) -0.0025(7) 0.0131(7) -0.0073(7)
N2 0.0406(10) 0.0367(9) 0.0656(13) 0.0023(9) 0.0242(9) -0.0068(8)
N3 0.0295(8) 0.0393(9) 0.0362(9) -0.0084(7) 0.0120(7) -0.0121(7)
N4 0.0353(9) 0.0327(8) 0.0345(9) -0.0017(7) 0.0004(7) -0.0006(7)
N5 0.0634(12) 0.0284(9) 0.0426(10) -0.0066(8) -0.0093(9) -0.0006(8)
N6 0.0325(8) 0.0278(8) 0.0324(9) -0.0028(6) 0.0019(7) -0.0003(6)

loop_
_atom_type_symbol
_atom_type_description
_atom_type_scat_dispersion_real
_atom_type_scat_dispersion_imag
_atom_type_scat_source
C C 0.0033 0.0016 'International Tables Vol C Tables 4.2.6.8 and 6.1.1.4'
H H 0.0000 0.0000 'International Tables Vol C Tables 4.2.6.8 and 6.1.1.4'
N N 0.0061 0.0033 'International Tables Vol C Tables 4.2.6.8 and 6.1.1.4'
F F 0.0171 0.0103 'International Tables Vol C Tables 4.2.6.8 and 6.1.1.4'
Cl Cl 0.1484 0.1585 'International Tables Vol C Tables 4.2.6.8 and 6.1.1.4'
Mn Mn 0.3368 0.7283 'International Tables Vol C Tables 4.2.6.8 and 6.1.1.4'

loop_
_geom_angle_atom_site_label_1
_geom_angle_atom_site_label_2
_geom_angle_atom_site_label_3
_geom_angle
_geom_angle_site_symmetry_1
_geom_angle_site_symmetry_3
N1 Mn1 N1 180.00(8) 7_656 .
N1 Mn1 N4 91.63(6) 7_656 .
N1 Mn1 N4 88.37(6) . .
N1 Mn1 N4 88.37(6) 7_656 7_656
N1 Mn1 N4 91.63(6) . 7_656
N4 Mn1 N4 180.00(8) . 7_656
N1 Mn1 Cl1 91.08(4) 7_656 7_656
N1 Mn1 Cl1 88.92(4) . 7_656
N4 Mn1 Cl1 88.03(4) . 7_656
N4 Mn1 Cl1 91.97(4) 7_656 7_656
N1 Mn1 Cl1 88.92(4) 7_656 .
N1 Mn1 Cl1 91.08(4) . .
N4 Mn1 Cl1 91.97(4) . .
N4 Mn1 Cl1 88.03(4) 7_656 .
Cl1 Mn1 Cl1 180.00(2) 7_656 .
N2 C1 N1 114.57(18) . .
N2 C1 H1 122.7 . .
N1 C1 H1 122.7 . .
N1 C2 N3 110.06(17) . .
N1 C2 H2 125.0 . .
N3 C2 H2 125.0 . .
N3 C3 C4 110.24(16) . .
N3 C3 H3A 109.6 . .
C4 C3 H3A 109.6 . .
N3 C3 H3B 109.6 . .
C4 C3 H3B 109.6 . .
H3A C3 H3B 108.1 . .
C5 C4 C6 117.11(17) . 5_656
C5 C4 C3 121.22(18) . .
C6 C4 C3 121.67(19) 5_656 .
F1 C5 C6 118.73(19) . .
F1 C5 C4 119.25(18) . .
C6 C5 C4 122.02(17) . .
F2 C6 C5 119.34(18) . .
F2 C6 C4 119.79(18) . 5_656
C5 C6 C4 120.87(19) . 5_656
N5 C7 N4 115.08(19) . .
N5 C7 H7 122.5 . .
N4 C7 H7 122.5 . .
N4 C8 N6 110.67(17) . .
N4 C8 H8 124.7 . .
N6 C8 H8 124.7 . .
N6 C9 C10 113.09(15) . .
N6 C9 H9A 109.0 . .
C10 C9 H9A 109.0 . .
N6 C9 H9B 109.0 . .
C10 C9 H9B 109.0 . .
H9A C9 H9B 107.8 . .
C12 C10 C11 115.88(17) . .
C12 C10 C9 121.20(18) . .
C11 C10 C9 122.70(17) . .
F3 C11 C12 118.44(17) . 2_757
F3 C11 C10 119.53(17) . .
C12 C11 C10 121.99(18) 2_757 .
F4 C12 C11 118.35(17) . 2_757
F4 C12 C10 119.60(17) . .
C11 C12 C10 121.99(18) 2_757 .
C2 N1 C1 103.10(15) . .
C2 N1 Mn1 125.90(13) . .
C1 N1 Mn1 130.34(13) . .
C1 N2 N3 102.34(16) . .
C2 N3 N2 109.93(16) . .
C2 N3 C3 129.52(18) . .
N2 N3 C3 120.55(16) . .
C8 N4 C7 102.48(17) . .
C8 N4 Mn1 130.86(13) . .
C7 N4 Mn1 126.61(14) . .
C7 N5 N6 102.33(16) . .
C8 N6 N5 109.44(16) . .
C8 N6 C9 129.95(16) . .
N5 N6 C9 120.52(16) . .

loop_
_geom_bond_atom_site_label_1
_geom_bond_atom_site_label_2
_geom_bond_distance
_geom_bond_site_symmetry_2
Mn1 N1 2.2337(15) 7_656
Mn1 N1 2.2337(15) .
Mn1 N4 2.2605(16) .
Mn1 N4 2.2605(16) 7_656
Mn1 Cl1 2.5774(5) 7_656
Mn1 Cl1 2.5774(5) .
C1 N2 1.314(2) .
C1 N1 1.348(3) .
C1 H1 0.9300 .
C2 N1 1.321(2) .
C2 N3 1.323(2) .
C2 H2 0.9300 .
C3 N3 1.459(2) .
C3 C4 1.509(3) .
C3 H3A 0.9700 .
C3 H3B 0.9700 .
C4 C5 1.376(3) .
C4 C6 1.383(3) 5_656
C5 F1 1.344(2) .
C5 C6 1.375(3) .
C6 F2 1.340(2) .
C6 C4 1.383(3) 5_656
C7 N5 1.312(3) .
C7 N4 1.344(3) .
C7 H7 0.9300 .
C8 N4 1.318(2) .
C8 N6 1.325(2) .
C8 H8 0.9300 .
C9 N6 1.456(2) .
C9 C10 1.516(3) .
C9 H9A 0.9700 .
C9 H9B 0.9700 .
C10 C12 1.381(3) .
C10 C11 1.384(3) .
C11 F3 1.346(2) .
C11 C12 1.380(3) 2_757
C12 F4 1.347(2) .
C12 C11 1.380(3) 2_757
N2 N3 1.358(2) .
N5 N6 1.354(2) .

loop_
_geom_hbond_atom_site_label_D
_geom_hbond_atom_site_label_H
_geom_hbond_atom_site_label_A
_geom_hbond_distance_DH
_geom_hbond_distance_HA
_geom_hbond_distance_DA
_geom_hbond_angle_DHA
_geom_hbond_site_symmetry_A
_geom_hbond_publ_flag
C3 H3A N5 0.97 2.41 3.093(3) 127 7_657 yes
C3 H3B N2 0.97 2.56 3.495(3) 163 6_556 yes
C7 H7 N2 0.93 2.58 3.488(3) 166 4_656 yes
C9 H9B Cl1 0.97 2.79 3.699(2) 155 7_657 yes

loop_
_geom_torsion_atom_site_label_1
_geom_torsion_atom_site_label_2
_geom_torsion_atom_site_label_3
_geom_torsion_atom_site_label_4
_geom_torsion
_geom_torsion_site_symmetry_1
_geom_torsion_site_symmetry_4
N3 C3 C4 C5 -88.0(2) . .
N3 C3 C4 C6 91.7(2) . 5_656
C6 C4 C5 F1 -179.74(16) 5_656 .
C3 C4 C5 F1 -0.1(3) . .
C6 C4 C5 C6 -0.5(3) 5_656 .
C3 C4 C5 C6 179.18(17) . .
F1 C5 C6 F2 0.6(3) . .
C4 C5 C6 F2 -178.66(17) . .
F1 C5 C6 C4 179.76(16) . 5_656
C4 C5 C6 C4 0.5(3) . 5_656
N6 C9 C10 C12 130.86(19) . .
N6 C9 C10 C11 -54.8(2) . .
C12 C10 C11 F3 -179.10(16) . .
C9 C10 C11 F3 6.2(3) . .
C12 C10 C11 C12 3.2(2) . 2_757
C9 C10 C11 C12 -171.43(18) . 2_757
C11 C10 C12 F4 178.30(16) . .
C9 C10 C12 F4 -7.0(3) . .
C11 C10 C12 C11 -4.6(2) . 2_757
C9 C10 C12 C11 170.10(17) . 2_757
N3 C2 N1 C1 0.3(2) . .
N3 C2 N1 Mn1 -171.24(13) . .
N2 C1 N1 C2 -0.1(3) . .
N2 C1 N1 Mn1 170.86(15) . .
N4 Mn1 N1 C2 95.56(17) . .
N4 Mn1 N1 C2 -84.44(17) 7_656 .
Cl1 Mn1 N1 C2 -176.38(17) 7_656 .
Cl1 Mn1 N1 C2 3.62(17) . .
N4 Mn1 N1 C1 -73.54(19) . .
N4 Mn1 N1 C1 106.46(19) 7_656 .
Cl1 Mn1 N1 C1 14.51(18) 7_656 .
Cl1 Mn1 N1 C1 -165.49(18) . .
N1 C1 N2 N3 -0.1(3) . .
N1 C2 N3 N2 -0.3(2) . .
N1 C2 N3 C3 179.31(18) . .
C1 N2 N3 C2 0.2(2) . .
C1 N2 N3 C3 -179.43(18) . .
C4 C3 N3 C2 113.7(2) . .
C4 C3 N3 N2 -66.7(3) . .
N6 C8 N4 C7 0.5(2) . .
N6 C8 N4 Mn1 177.98(13) . .
N5 C7 N4 C8 -0.4(3) . .
N5 C7 N4 Mn1 -178.00(16) . .
N1 Mn1 N4 C8 -129.64(18) 7_656 .
N1 Mn1 N4 C8 50.36(18) . .
Cl1 Mn1 N4 C8 -38.62(18) 7_656 .
Cl1 Mn1 N4 C8 141.38(18) . .
N1 Mn1 N4 C7 47.27(18) 7_656 .
N1 Mn1 N4 C7 -132.73(18) . .
Cl1 Mn1 N4 C7 138.30(18) 7_656 .
Cl1 Mn1 N4 C7 -41.70(18) . .
N4 C7 N5 N6 0.1(3) . .
N4 C8 N6 N5 -0.5(2) . .
N4 C8 N6 C9 176.00(18) . .
C7 N5 N6 C8 0.2(2) . .
C7 N5 N6 C9 -176.65(18) . .
C10 C9 N6 C8 130.4(2) . .
C10 C9 N6 N5 -53.4(3) . .
